data_1000285
loop_
_publ_author_name
'Hervieu, M'
'Michel, C'
'Domenges, B'
'Laligant, Y'
'Lebail, A'
'Ferey, G'
'Raveau, B'

_publ_section_title
;
Electron microscopy study of the superconductor "Bi~2~ Sr~2~ Ca Cu~2~
O~8~"
;
_journal_coden_ASTM MPLBET
_journal_name_full 'Modern Physics Letters B'
_journal_page_first 491
_journal_page_last 500
_journal_paper_doi 10.1142/S0217984988000060
_journal_volume 2
_journal_year 1988
_chemical_formula_structural 'Bi2 Sr2 Ca Cu2 O8'
_chemical_formula_sum 'Bi2 Ca Cu2 O8 Sr2'
_chemical_name_systematic
;
Dibismuth distrontium calcium dicopper oxide
;
_space_group_IT_number 66
_symmetry_cell_setting orthorhombic
_symmetry_Int_Tables_number 66
_symmetry_space_group_name_Hall '-A 2a 2'
_symmetry_space_group_name_H-M 'A m a a'
_cell_angle_alpha 90
_cell_angle_beta 90
_cell_angle_gamma 90
_cell_formula_units_Z 4
_cell_length_a 5.4054
_cell_length_b 5.4016
_cell_length_c 30.7152
_cell_volume 896.8
_refine_ls_R_factor_all 0.08
_cod_database_code 1000285

loop_
_symmetry_equiv_pos_as_xyz
x,y,z
x,-y,-z
1/2-x,y,-z
1/2-x,-y,z
-x,-y,-z
-x,y,z
1/2+x,-y,z
1/2+x,y,-z
x,1/2+y,1/2+z
x,1/2-y,1/2-z
1/2-x,1/2+y,1/2-z
1/2-x,1/2-y,1/2+z
-x,1/2-y,1/2-z
-x,1/2+y,1/2+z
1/2+x,1/2-y,1/2+z
1/2+x,1/2+y,1/2-z

loop_
_atom_site_aniso_label
_atom_site_aniso_U_11
_atom_site_aniso_U_12
_atom_site_aniso_U_13
_atom_site_aniso_U_22
_atom_site_aniso_U_23
_atom_site_aniso_U_33
Bi1 0.054 0. 0. 0.008 0. 0.033
Sr1 0.095 0. 0. 0.01 0. 0.068
Cu1 0. 0. 0. 0. 0. 0.096
Ca1 0.099 0. 0. 0.03 0. 0.158

loop_
_atom_site_label
_atom_site_type_symbol
_atom_site_symmetry_multiplicity
_atom_site_Wyckoff_symbol
_atom_site_fract_x
_atom_site_fract_y
_atom_site_fract_z
_atom_site_occupancy
_atom_site_attached_hydrogens
_atom_site_calc_flag
Bi1 Bi3+ 16 m 0.052(3) 0.2745(7) 0.0524(2) 0.5 0 d
Sr1 Sr2+ 8 l 0. 0.75 0.3597(4) 1. 0 d
Cu1 Cu2+ 8 l 0.5 0.75 0.3033(6) 1. 0 d
Ca1 Ca2+ 4 f 0.5 0.25 0.25 1. 0 d
O1 O2- 8 h 0.75 0. 0.201(5) 1. 0 d
O2 O2- 8 h 0.25 0.5 0.201(5) 1. 0 d
O3 O2- 8 l 0. 0.25 0.385(2) 1. 0 d
O4 O2- 8 l 0.5 0.27 0.0524 1. 0 d

loop_
_atom_type_symbol
_atom_type_oxidation_number
Bi3+ 3.000
Sr2+ 2.000
Cu2+ 2.000
Ca2+ 2.000
O2- -2.000
